data_4330553
loop_
_publ_author_name
'Am\'elie Kochem'
'Hussein Kanso'
'Benoit Baptiste'
'Himanshu Arora'
'Christian Philouze'
'Olivier Jarjayes'
'Herv\'e Vezin'
'Dominique Luneau'
'Maylis Orio'
'Fabrice Thomas'

_publ_contact_author_name
;
;
_publ_section_title
;
 Ligand Contributions to the Electronic Structures of the Oxidized
 Cobalt(II) salen Complexes
;
_journal_name_full 'Inorganic Chemistry'
_journal_page_first 10557
_journal_page_last 10571
_journal_paper_doi 10.1021/ic300763t
_journal_volume 51
_journal_year 2012
_chemical_absolute_configuration ad
_chemical_formula_moiety 'F6 Sb, C29.64 H41.82 Co N2 O5, 0.82(C H2 Cl2), 0.68(H2 O)'
_chemical_formula_sum 'C30.46 H44.82 Cl1.64 Co F6 N2 O5.68 Sb'
_chemical_formula_weight 882.90
_chemical_name_systematic
;
 ? 
;
_space_group_crystal_system monoclinic
_space_group_IT_number 4
_space_group_name_Hall 'P 2yb'
_space_group_name_H-M_alt 'P 1 21 1'
_symmetry_space_group_name_Hall 'P 2yb'
_symmetry_space_group_name_H-M 'P 1 21 1'
_atom_sites_solution_hydrogens geom
_atom_sites_solution_primary direct
_atom_sites_solution_secondary difmap
_audit_creation_date 2012-07-26
_audit_creation_method
;
  Olex2 1.1
  (compiled Sep 28 2011 20:36:17, GUI svn.r3906)
;
_cell_angle_alpha 90.00
_cell_angle_beta 104.880(10)
_cell_angle_gamma 90.00
_cell_formula_units_Z 2
_cell_length_a 10.3380(10)
_cell_length_b 14.007(2)
_cell_length_c 13.438(2)
_cell_measurement_temperature 200
_cell_volume 1880.6(4)
_computing_cell_refinement 'Bruker Enraf Nonius kappa CCD'
_computing_data_collection Collect
_computing_data_reduction EvalCCD
_computing_molecular_graphics
;
O. V. Dolomanov, L. J. Bourhis, R. J. Gildea, J. A. K. Howard and H. Puschmann,
OLEX2: a complete structure solution, refinement and analysis program.
J. Appl. Cryst. (2009). 42, 339-341.
;
_computing_publication_material
;
O. V. Dolomanov, L. J. Bourhis, R. J. Gildea, J. A. K. Howard and H. Puschmann,
OLEX2: a complete structure solution, refinement and analysis program.
J. Appl. Cryst. (2009). 42, 339-341.
;
_computing_structure_refinement
;
SHELXL, G.M. Sheldrick, Acta Cryst.
(2008). A64, 112-122
;
_computing_structure_solution 'SHELXS-97 (Sheldrick, 1990)'
_diffrn_ambient_temperature 200
_diffrn_detector 'CCD area detector'
_diffrn_detector_type KappaCCD
_diffrn_measured_fraction_theta_full 0.994
_diffrn_measured_fraction_theta_max 0.994
_diffrn_measurement_device_type 'Bruker-AXS-enraf-nonius KappaCCD'
_diffrn_measurement_method 'Phi and omega scans'
_diffrn_radiation_detector CCD
_diffrn_radiation_monochromator graphite
_diffrn_radiation_probe x-ray
_diffrn_radiation_type MoK\a
_diffrn_radiation_wavelength 0.71073
_diffrn_reflns_av_R_equivalents 0.0678
_diffrn_reflns_av_unetI/netI 0.0572
_diffrn_reflns_limit_h_max 14
_diffrn_reflns_limit_h_min -14
_diffrn_reflns_limit_k_max 19
_diffrn_reflns_limit_k_min -19
_diffrn_reflns_limit_l_max 18
_diffrn_reflns_limit_l_min -18
_diffrn_reflns_number 25554
_diffrn_reflns_theta_full 29.99
_diffrn_reflns_theta_max 29.99
_diffrn_reflns_theta_min 2.04
_diffrn_source 'Enraf Nonius FR590'
_diffrn_source_target Mo
_diffrn_source_type 'fine-focus sealed tube'
_exptl_absorpt_coefficient_mu 1.346
_exptl_absorpt_correction_type none
_exptl_crystal_colour red
_exptl_crystal_colour_primary red
_exptl_crystal_density_diffrn 1.559
_exptl_crystal_description block
_exptl_crystal_F_000 894
_exptl_crystal_size_max 0.22
_exptl_crystal_size_mid 0.17
_exptl_crystal_size_min 0.08
_refine_diff_density_max 1.100
_refine_diff_density_min -1.043
_refine_diff_density_rms 0.176
_refine_ls_abs_structure_details 'Flack H D (1983), Acta Cryst. A39, 876-881'
_refine_ls_abs_structure_Flack -0.03(2)
_refine_ls_extinction_method none
_refine_ls_goodness_of_fit_ref 1.212
_refine_ls_hydrogen_treatment constr
_refine_ls_matrix_type full
_refine_ls_number_parameters 454
_refine_ls_number_reflns 10678
_refine_ls_number_restraints 1
_refine_ls_restrained_S_all 1.211
_refine_ls_R_factor_all 0.0708
_refine_ls_R_factor_gt 0.0470
_refine_ls_shift/su_max 0.001
_refine_ls_shift/su_mean 0.000
_refine_ls_structure_factor_coef Fsqd
_refine_ls_weighting_details 'calc w=1/[\s^2^(Fo^2^)+(0.0379P)^2^+2.8728P] where P=(Fo^2^+2Fc^2^)/3'
_refine_ls_weighting_scheme calc
_refine_ls_wR_factor_gt 0.1092
_refine_ls_wR_factor_ref 0.1272
_reflns_number_gt 9200
_reflns_number_total 10678
_reflns_threshold_expression >2sigma(I)
_cod_data_source_file ic300763t_si_002_2.cif
_cod_data_source_block '[1-H2O](SbF6).0.68H2O.0.82CH2Cl2'
_cod_database_code 4330553

loop_
_space_group_symop_id
_space_group_symop_operation_xyz
1 'x, y, z'
2 '-x, y+1/2, -z'

loop_
_atom_site_label
_atom_site_type_symbol
_atom_site_fract_x
_atom_site_fract_y
_atom_site_fract_z
_atom_site_U_iso_or_equiv
_atom_site_adp_type
_atom_site_occupancy
_atom_site_symmetry_multiplicity
_atom_site_calc_flag
_atom_site_refinement_flags
Sb1 Sb 0.78401(3) 0.67661(2) 0.56927(2) 0.04294(9) Uani 1 1 d .
Co1 Co 0.89571(6) 0.29646(4) 0.77458(4) 0.02885(13) Uani 1 1 d .
Cl1 Cl 0.1005(3) 0.5606(2) 0.2678(3) 0.1041(11) Uani 0.82 1 d P
Cl2 Cl 0.3244(6) 0.5303(2) 0.4469(3) 0.164(2) Uani 0.82 1 d P
F1 F 0.8468(6) 0.5690(4) 0.6454(4) 0.0953(17) Uani 1 1 d .
F2 F 0.7231(5) 0.7850(4) 0.4914(4) 0.0917(17) Uani 1 1 d .
F3 F 0.9019(6) 0.6576(5) 0.4895(4) 0.115(2) Uani 1 1 d .
F4 F 0.9123(6) 0.7507(5) 0.6579(5) 0.111(2) Uani 1 1 d .
F5 F 0.6681(6) 0.7010(5) 0.6511(4) 0.111(2) Uani 1 1 d .
F6 F 0.6540(8) 0.6065(5) 0.4840(6) 0.151(4) Uani 1 1 d .
O1 O 1.0668(3) 0.2863(3) 0.8597(2) 0.0370(7) Uani 1 1 d .
O2 O 0.8307(3) 0.2550(2) 0.8833(2) 0.0322(6) Uani 1 1 d .
O5 O 1.5283(4) 0.4563(4) 0.8170(4) 0.0599(12) Uani 1 1 d .
O4 O 0.3720(4) 0.0603(3) 0.8874(3) 0.0489(9) Uani 1 1 d .
O3 O 0.8888(4) 0.4413(3) 0.8074(3) 0.0511(9) Uani 1 1 d .
H3A H 0.8599 0.4722 0.7517 0.077 Uiso 1 1 d R
H3B H 0.8366 0.4500 0.8463 0.077 Uiso 1 1 d R
O6 O 0.7817(8) 0.4845(4) 0.9545(5) 0.0573(17) Uani 0.68 1 d PG
H6A H 0.7750 0.5191 1.0049 0.086 Uiso 0.68 1 d PG
H6B H 0.7575 0.5163 0.8990 0.086 Uiso 0.68 1 d PG
N1 N 0.9572(4) 0.3196(3) 0.6568(3) 0.0336(8) Uani 1 1 d .
N2 N 0.7267(4) 0.2872(3) 0.6811(2) 0.0345(8) Uani 1 1 d .
C1 C 1.1748(4) 0.3286(3) 0.8463(3) 0.0335(9) Uani 1 1 d .
C2 C 1.2874(5) 0.3440(4) 0.9343(4) 0.0367(9) Uani 1 1 d .
C3 C 1.4003(5) 0.3845(4) 0.9160(4) 0.0429(11) Uani 1 1 d .
H3 H 1.4760 0.3933 0.9727 0.051 Uiso 1 1 calc R
C4 C 1.4098(5) 0.4129(4) 0.8206(5) 0.0453(11) Uani 1 1 d .
C5 C 1.3055(5) 0.3995(4) 0.7351(4) 0.0394(10) Uani 1 1 d .
H5 H 1.3130 0.4177 0.6686 0.047 Uiso 1 1 calc R
C6 C 1.1865(5) 0.3578(4) 0.7488(4) 0.0360(9) Uani 1 1 d .
C7 C 1.5327(7) 0.5036(6) 0.7249(6) 0.0672(19) Uani 1 1 d .
H7A H 1.5120 0.4581 0.6676 0.101 Uiso 1 1 calc R
H7B H 1.6223 0.5301 0.7320 0.101 Uiso 1 1 calc R
H7C H 1.4667 0.5554 0.7112 0.101 Uiso 1 1 calc R
C8 C 1.2805(5) 0.3171(5) 1.0426(4) 0.0426(12) Uani 1 1 d .
C9 C 1.1639(6) 0.3709(5) 1.0688(4) 0.0507(13) Uani 1 1 d .
H9A H 1.1814 0.4397 1.0700 0.076 Uiso 1 1 calc R
H9B H 1.1553 0.3504 1.1366 0.076 Uiso 1 1 calc R
H9C H 1.0807 0.3568 1.0167 0.076 Uiso 1 1 calc R
C10 C 1.2615(6) 0.2094(5) 1.0493(5) 0.0508(14) Uani 1 1 d .
H10A H 1.1838 0.1892 0.9947 0.076 Uiso 1 1 calc R
H10B H 1.2470 0.1933 1.1166 0.076 Uiso 1 1 calc R
H10C H 1.3417 0.1764 1.0408 0.076 Uiso 1 1 calc R
C11 C 1.4064(6) 0.3448(7) 1.1242(5) 0.069(2) Uani 1 1 d .
H11A H 1.4846 0.3158 1.1076 0.103 Uiso 1 1 calc R
H11B H 1.3997 0.3221 1.1917 0.103 Uiso 1 1 calc R
H11C H 1.4160 0.4144 1.1259 0.103 Uiso 1 1 calc R
C12 C 1.0797(5) 0.3457(3) 0.6591(3) 0.0363(9) Uani 1 1 d .
H12 H 1.0989 0.3575 0.5947 0.044 Uiso 1 1 calc R
C13 C 0.7174(4) 0.2112(3) 0.8822(3) 0.0295(8) Uani 1 1 d .
C14 C 0.6985(4) 0.1720(4) 0.9751(3) 0.0210(7) Uani 0.82 1 d P
C15 C 0.5826(5) 0.1231(4) 0.9693(4) 0.0363(9) Uani 1 1 d .
H15 H 0.5708 0.0938 1.0301 0.044 Uiso 1 1 calc R
C16 C 0.4791(5) 0.1137(4) 0.8776(4) 0.0391(10) Uani 1 1 d .
C17 C 0.4927(5) 0.1547(3) 0.7891(4) 0.0379(10) Uani 1 1 d .
H17 H 0.4228 0.1508 0.7276 0.045 Uiso 1 1 calc R
C18 C 0.6129(5) 0.2031(3) 0.7904(3) 0.0338(9) Uani 1 1 d .
C19 C 0.2600(6) 0.0588(5) 0.8003(5) 0.0563(15) Uani 1 1 d .
H19A H 0.2860 0.0301 0.7418 0.084 Uiso 1 1 calc R
H19B H 0.2288 0.1242 0.7829 0.084 Uiso 1 1 calc R
H19C H 0.1880 0.0211 0.8162 0.084 Uiso 1 1 calc R
C20 C 0.8051(4) 0.1837(5) 1.0774(3) 0.0345(9) Uani 1 1 d .
C21 C 0.7629(7) 0.1350(5) 1.1667(4) 0.0584(17) Uani 1 1 d .
H21A H 0.6782 0.1625 1.1731 0.088 Uiso 1 1 calc R
H21B H 0.8322 0.1451 1.2309 0.088 Uiso 1 1 calc R
H21C H 0.7513 0.0664 1.1530 0.088 Uiso 1 1 calc R
C22 C 0.9371(5) 0.1383(4) 1.0693(4) 0.0477(12) Uani 1 1 d .
H22A H 0.9237 0.0698 1.0557 0.072 Uiso 1 1 calc R
H22B H 1.0055 0.1478 1.1341 0.072 Uiso 1 1 calc R
H22C H 0.9664 0.1684 1.0129 0.072 Uiso 1 1 calc R
C23 C 0.8248(5) 0.2902(4) 1.1037(3) 0.0418(10) Uani 1 1 d .
H23A H 0.8494 0.3238 1.0472 0.063 Uiso 1 1 calc R
H23B H 0.8963 0.2979 1.1671 0.063 Uiso 1 1 calc R
H23C H 0.7414 0.3169 1.1136 0.063 Uiso 1 1 calc R
C24 C 0.6219(5) 0.2449(4) 0.6965(3) 0.0251(9) Uani 0.82 1 d P
H24 H 0.5448 0.2417 0.6400 0.030 Uiso 0.82 1 calc PR
C25 C 0.8568(5) 0.3057(4) 0.5587(3) 0.0381(10) Uani 1 1 d .
H25 H 0.8531 0.2359 0.5428 0.046 Uiso 1 1 calc R
C26 C 0.8771(6) 0.3576(4) 0.4657(3) 0.0460(12) Uani 1 1 d .
H26A H 0.9623 0.3372 0.4515 0.055 Uiso 1 1 calc R
H26B H 0.8813 0.4273 0.4784 0.055 Uiso 1 1 calc R
C27 C 0.7597(7) 0.3340(5) 0.3738(4) 0.0608(17) Uani 1 1 d .
H27A H 0.7604 0.2649 0.3584 0.073 Uiso 1 1 calc R
H27B H 0.7695 0.3695 0.3125 0.073 Uiso 1 1 calc R
C28 C 0.6259(7) 0.3604(5) 0.3963(4) 0.0608(17) Uani 1 1 d .
H28A H 0.6221 0.4304 0.4057 0.073 Uiso 1 1 calc R
H28B H 0.5515 0.3423 0.3368 0.073 Uiso 1 1 calc R
C29 C 0.6087(6) 0.3111(4) 0.4911(3) 0.0491(13) Uani 1 1 d .
H29A H 0.6022 0.2413 0.4791 0.059 Uiso 1 1 calc R
H29B H 0.5247 0.3328 0.5063 0.059 Uiso 1 1 calc R
C30 C 0.7259(5) 0.3326(3) 0.5821(3) 0.0363(10) Uani 1 1 d .
H30 H 0.7274 0.4032 0.5933 0.044 Uiso 1 1 calc R
C31 C 0.2277(15) 0.4898(9) 0.3348(11) 0.107(4) Uani 0.82 1 d P
H31A H 0.1880 0.4285 0.3488 0.129 Uiso 0.82 1 calc PR
H31B H 0.2867 0.4756 0.2892 0.129 Uiso 0.82 1 calc PR

loop_
_atom_site_aniso_label
_atom_site_aniso_U_11
_atom_site_aniso_U_22
_atom_site_aniso_U_33
_atom_site_aniso_U_23
_atom_site_aniso_U_13
_atom_site_aniso_U_12
Sb1 0.04781(17) 0.04353(16) 0.03350(14) 0.01112(15) 0.00319(11) -0.00522(17)
Co1 0.0335(3) 0.0340(3) 0.0163(2) 0.0014(2) 0.00146(19) -0.0007(2)
Cl1 0.0677(15) 0.0738(16) 0.146(3) -0.0068(18) -0.0179(17) -0.0042(13)
Cl2 0.236(5) 0.0657(17) 0.118(3) 0.0126(17) -0.087(3) -0.010(2)
F1 0.116(4) 0.069(3) 0.091(4) 0.049(3) 0.007(3) 0.011(3)
F2 0.098(3) 0.092(3) 0.093(4) 0.061(3) 0.040(3) 0.031(3)
F3 0.143(5) 0.122(5) 0.107(4) 0.031(4) 0.080(4) 0.061(4)
F4 0.108(4) 0.119(5) 0.088(4) -0.014(3) -0.006(3) -0.051(4)
F5 0.110(4) 0.150(7) 0.093(3) 0.040(4) 0.064(3) 0.018(4)
F6 0.155(6) 0.131(6) 0.115(5) -0.011(4) -0.057(5) -0.072(5)
O1 0.0322(15) 0.054(2) 0.0217(13) 0.0076(14) 0.0006(11) -0.0023(14)
O2 0.0309(15) 0.0424(17) 0.0198(12) 0.0030(12) -0.0002(11) -0.0066(13)
O5 0.038(2) 0.082(3) 0.062(3) 0.018(2) 0.0163(18) -0.005(2)
O4 0.0374(18) 0.060(2) 0.047(2) 0.0013(18) 0.0075(15) -0.0153(17)
O3 0.073(3) 0.0394(19) 0.0376(19) -0.0011(15) 0.0078(18) -0.0086(18)
O6 0.093(5) 0.040(3) 0.048(3) 0.000(3) 0.036(4) 0.020(3)
N1 0.047(2) 0.0341(19) 0.0174(14) 0.0002(13) 0.0044(14) 0.0034(16)
N2 0.045(2) 0.0349(18) 0.0168(13) -0.0001(13) -0.0037(13) -0.0016(16)
C1 0.030(2) 0.041(2) 0.028(2) 0.0035(17) 0.0055(16) 0.0082(17)
C2 0.030(2) 0.049(3) 0.029(2) 0.0043(18) 0.0049(16) 0.0027(18)
C3 0.033(2) 0.053(3) 0.040(2) 0.006(2) 0.0055(19) 0.001(2)
C4 0.033(2) 0.052(3) 0.056(3) 0.004(2) 0.021(2) 0.002(2)
C5 0.045(3) 0.043(2) 0.035(2) 0.0035(19) 0.0195(19) 0.003(2)
C6 0.039(2) 0.039(2) 0.031(2) -0.0016(17) 0.0116(18) 0.0039(18)
C7 0.050(3) 0.092(5) 0.066(4) 0.015(4) 0.027(3) -0.005(3)
C8 0.028(2) 0.068(3) 0.028(2) 0.010(2) 0.0010(16) -0.003(2)
C9 0.054(3) 0.068(4) 0.029(2) -0.003(2) 0.010(2) 0.002(3)
C10 0.038(3) 0.068(4) 0.044(3) 0.015(2) 0.006(2) 0.011(2)
C11 0.043(3) 0.117(6) 0.036(3) 0.017(3) -0.007(2) -0.019(3)
C12 0.046(3) 0.040(2) 0.0244(19) 0.0015(17) 0.0118(18) 0.0055(19)
C13 0.033(2) 0.0293(17) 0.0235(17) -0.0001(14) 0.0030(15) -0.0028(15)
C14 0.0210(16) 0.0231(17) 0.0178(15) 0.0014(19) 0.0029(13) 0.000(2)
C15 0.036(2) 0.040(2) 0.030(2) 0.0039(18) 0.0033(17) -0.0038(19)
C16 0.037(2) 0.039(2) 0.039(2) -0.0039(19) 0.0062(19) -0.0063(19)
C17 0.036(2) 0.042(3) 0.031(2) -0.0008(17) -0.0018(16) -0.0042(17)
C18 0.038(2) 0.036(2) 0.0222(17) 0.0012(15) -0.0015(15) -0.0026(16)
C19 0.043(3) 0.065(4) 0.054(3) -0.013(3) 0.001(2) -0.018(3)
C20 0.036(2) 0.046(2) 0.0201(15) 0.0064(19) 0.0042(14) -0.005(2)
C21 0.059(4) 0.082(4) 0.029(2) 0.016(2) 0.002(2) -0.026(3)
C22 0.041(3) 0.058(3) 0.037(3) 0.008(2) -0.004(2) 0.005(2)
C23 0.048(3) 0.048(3) 0.0279(19) -0.004(2) 0.0067(18) -0.012(2)
C24 0.025(2) 0.033(2) 0.0127(17) 0.0035(16) -0.0054(15) -0.0048(18)
C25 0.060(3) 0.036(2) 0.0167(16) -0.0017(16) 0.0074(17) 0.001(2)
C26 0.064(3) 0.056(3) 0.0176(18) 0.0068(18) 0.011(2) 0.012(3)
C27 0.089(5) 0.070(4) 0.017(2) 0.000(2) 0.002(2) 0.013(3)
C28 0.070(4) 0.078(4) 0.022(2) 0.011(2) -0.012(2) -0.004(3)
C29 0.061(3) 0.058(3) 0.0187(18) 0.006(2) -0.0083(19) -0.010(3)
C30 0.052(3) 0.033(2) 0.0168(17) -0.0016(15) -0.0033(17) -0.0029(19)
C31 0.139(11) 0.072(7) 0.095(9) -0.007(6) 0.002(8) 0.022(7)

loop_
_atom_type_symbol
_atom_type_description
_atom_type_scat_dispersion_real
_atom_type_scat_dispersion_imag
_atom_type_scat_source
C C 0.0033 0.0016 'International Tables Vol C Tables 4.2.6.8 and 6.1.1.4'
H H 0.0000 0.0000 'International Tables Vol C Tables 4.2.6.8 and 6.1.1.4'
N N 0.0061 0.0033 'International Tables Vol C Tables 4.2.6.8 and 6.1.1.4'
O O 0.0106 0.0060 'International Tables Vol C Tables 4.2.6.8 and 6.1.1.4'
F F 0.0171 0.0103 'International Tables Vol C Tables 4.2.6.8 and 6.1.1.4'
Cl Cl 0.1484 0.1585 'International Tables Vol C Tables 4.2.6.8 and 6.1.1.4'
Co Co 0.3494 0.9721 'International Tables Vol C Tables 4.2.6.8 and 6.1.1.4'
Sb Sb -0.5866 1.5461 'International Tables Vol C Tables 4.2.6.8 and 6.1.1.4'

loop_
_geom_angle_atom_site_label_1
_geom_angle_atom_site_label_2
_geom_angle_atom_site_label_3
_geom_angle
F1 Sb1 F2 179.1(3)
F1 Sb1 F4 90.5(3)
F1 Sb1 F5 90.6(3)
F3 Sb1 F1 90.8(3)
F3 Sb1 F2 88.3(2)
F3 Sb1 F4 89.1(3)
F3 Sb1 F5 177.5(4)
F4 Sb1 F2 89.3(3)
F5 Sb1 F2 90.3(3)
F5 Sb1 F4 88.9(3)
F6 Sb1 F1 90.3(3)
F6 Sb1 F2 89.9(3)
F6 Sb1 F3 92.7(4)
F6 Sb1 F4 178.0(4)
F6 Sb1 F5 89.3(4)
O1 Co1 O2 88.34(13)
O1 Co1 O3 91.36(17)
O1 Co1 N1 93.29(16)
O1 Co1 N2 170.89(17)
O2 Co1 O3 95.69(16)
O2 Co1 N1 171.37(16)
O2 Co1 N2 92.44(15)
N1 Co1 O3 92.75(17)
N2 Co1 O3 97.59(17)
N2 Co1 N1 84.62(17)
C1 O1 Co1 126.3(3)
C13 O2 Co1 129.7(3)
C4 O5 C7 117.7(5)
C16 O4 C19 115.9(4)
Co1 O3 H3A 109.4
Co1 O3 H3B 109.3
H3A O3 H3B 109.5
H6A O6 H6B 109.6
C12 N1 Co1 124.2(3)
C12 N1 C25 121.0(4)
C25 N1 Co1 114.8(3)
C24 N2 Co1 126.6(3)
C24 N2 C30 122.0(4)
C30 N2 Co1 111.3(3)
O1 C1 C2 119.2(4)
O1 C1 C6 122.4(4)
C6 C1 C2 118.3(4)
C1 C2 C8 121.3(4)
C3 C2 C1 117.1(4)
C3 C2 C8 121.6(4)
C2 C3 H3 118.1
C4 C3 C2 123.8(5)
C4 C3 H3 118.1
C3 C4 O5 116.0(5)
C3 C4 C5 121.0(5)
C5 C4 O5 123.0(5)
C4 C5 H5 121.0
C4 C5 C6 118.0(4)
C6 C5 H5 121.0
C1 C6 C5 121.8(4)
C1 C6 C12 121.4(4)
C5 C6 C12 116.8(4)
O5 C7 H7A 109.5
O5 C7 H7B 109.5
O5 C7 H7C 109.5
H7A C7 H7B 109.5
H7A C7 H7C 109.5
H7B C7 H7C 109.5
C2 C8 C9 109.3(4)
C2 C8 C10 109.8(5)
C10 C8 C9 110.5(5)
C11 C8 C2 112.6(4)
C11 C8 C9 106.6(5)
C11 C8 C10 108.0(5)
C8 C9 H9A 109.5
C8 C9 H9B 109.5
C8 C9 H9C 109.5
H9A C9 H9B 109.5
H9A C9 H9C 109.5
H9B C9 H9C 109.5
C8 C10 H10A 109.5
C8 C10 H10B 109.5
C8 C10 H10C 109.5
H10A C10 H10B 109.5
H10A C10 H10C 109.5
H10B C10 H10C 109.5
C8 C11 H11A 109.5
C8 C11 H11B 109.5
C8 C11 H11C 109.5
H11A C11 H11B 109.5
H11A C11 H11C 109.5
H11B C11 H11C 109.5
N1 C12 C6 126.1(4)
N1 C12 H12 117.0
C6 C12 H12 117.0
O2 C13 C14 119.4(4)
O2 C13 C18 121.4(4)
C18 C13 C14 119.1(4)
C13 C14 C20 121.1(4)
C15 C14 C13 117.4(4)
C15 C14 C20 121.6(4)
C14 C15 H15 118.2
C14 C15 C16 123.6(4)
C16 C15 H15 118.2
O4 C16 C15 114.6(4)
C17 C16 O4 125.6(4)
C17 C16 C15 119.8(5)
C16 C17 H17 120.7
C16 C17 C18 118.7(4)
C18 C17 H17 120.7
C17 C18 C13 121.3(4)
C17 C18 C24 116.5(4)
C24 C18 C13 122.1(4)
O4 C19 H19A 109.5
O4 C19 H19B 109.5
O4 C19 H19C 109.5
H19A C19 H19B 109.5
H19A C19 H19C 109.5
H19B C19 H19C 109.5
C14 C20 C21 111.7(4)
C14 C20 C22 109.9(4)
C14 C20 C23 109.4(5)
C22 C20 C21 107.9(5)
C22 C20 C23 110.6(4)
C23 C20 C21 107.3(5)
C20 C21 H21A 109.5
C20 C21 H21B 109.5
C20 C21 H21C 109.5
H21A C21 H21B 109.5
H21A C21 H21C 109.5
H21B C21 H21C 109.5
C20 C22 H22A 109.5
C20 C22 H22B 109.5
C20 C22 H22C 109.5
H22A C22 H22B 109.5
H22A C22 H22C 109.5
H22B C22 H22C 109.5
C20 C23 H23A 109.5
C20 C23 H23B 109.5
C20 C23 H23C 109.5
H23A C23 H23B 109.5
H23A C23 H23C 109.5
H23B C23 H23C 109.5
N2 C24 C18 125.5(4)
N2 C24 H24 117.3
C18 C24 H24 117.3
N1 C25 H25 107.5
N1 C25 C26 117.7(4)
N1 C25 C30 104.2(3)
C26 C25 H25 107.5
C26 C25 C30 112.1(4)
C30 C25 H25 107.5
C25 C26 H26A 110.0
C25 C26 H26B 110.0
C25 C26 C27 108.4(5)
H26A C26 H26B 108.4
C27 C26 H26A 110.0
C27 C26 H26B 110.0
C26 C27 H27A 109.5
C26 C27 H27B 109.5
C26 C27 C28 110.9(4)
H27A C27 H27B 108.0
C28 C27 H27A 109.5
C28 C27 H27B 109.5
C27 C28 H28A 109.3
C27 C28 H28B 109.3
H28A C28 H28B 108.0
C29 C28 C27 111.4(5)
C29 C28 H28A 109.3
C29 C28 H28B 109.3
C28 C29 H29A 109.6
C28 C29 H29B 109.6
C28 C29 C30 110.5(5)
H29A C29 H29B 108.1
C30 C29 H29A 109.6
C30 C29 H29B 109.6
N2 C30 C25 106.4(4)
N2 C30 C29 117.5(4)
N2 C30 H30 107.2
C25 C30 C29 110.8(4)
C25 C30 H30 107.2
C29 C30 H30 107.2
Cl1 C31 H31A 107.7
Cl1 C31 H31B 107.7
Cl2 C31 Cl1 118.5(8)
Cl2 C31 H31A 107.7
Cl2 C31 H31B 107.7
H31A C31 H31B 107.1

loop_
_geom_bond_atom_site_label_1
_geom_bond_atom_site_label_2
_geom_bond_distance
Sb1 F1 1.843(4)
Sb1 F2 1.860(4)
Sb1 F3 1.837(5)
Sb1 F4 1.855(5)
Sb1 F5 1.854(5)
Sb1 F6 1.815(5)
Co1 O1 1.849(3)
Co1 O2 1.851(3)
Co1 O3 2.082(4)
Co1 N1 1.880(4)
Co1 N2 1.876(4)
Cl1 C31 1.707(12)
Cl2 C31 1.679(13)
O1 C1 1.316(6)
O2 C13 1.320(5)
O5 C4 1.379(6)
O5 C7 1.415(8)
O4 C16 1.370(6)
O4 C19 1.419(7)
O3 H3A 0.8501
O3 H3B 0.8508
O6 H6A 0.8501
O6 H6B 0.8497
N1 C12 1.311(7)
N1 C25 1.466(6)
N2 C24 1.297(6)
N2 C30 1.472(5)
C1 C2 1.447(6)
C1 C6 1.408(6)
C2 C3 1.376(7)
C2 C8 1.522(7)
C3 H3 0.9500
C3 C4 1.369(8)
C4 C5 1.372(8)
C5 H5 0.9500
C5 C6 1.417(7)
C6 C12 1.420(7)
C7 H7A 0.9800
C7 H7B 0.9800
C7 H7C 0.9800
C8 C9 1.537(8)
C8 C10 1.527(9)
C8 C11 1.521(7)
C9 H9A 0.9800
C9 H9B 0.9800
C9 H9C 0.9800
C10 H10A 0.9800
C10 H10B 0.9800
C10 H10C 0.9800
C11 H11A 0.9800
C11 H11B 0.9800
C11 H11C 0.9800
C12 H12 0.9500
C13 C14 1.422(6)
C13 C18 1.420(6)
C14 C15 1.365(6)
C14 C20 1.534(5)
C15 H15 0.9500
C15 C16 1.416(7)
C16 C17 1.360(7)
C17 H17 0.9500
C17 C18 1.411(7)
C18 C24 1.416(6)
C19 H19A 0.9800
C19 H19B 0.9800
C19 H19C 0.9800
C20 C21 1.539(7)
C20 C22 1.534(7)
C20 C23 1.535(9)
C21 H21A 0.9800
C21 H21B 0.9800
C21 H21C 0.9800
C22 H22A 0.9800
C22 H22B 0.9800
C22 H22C 0.9800
C23 H23A 0.9800
C23 H23B 0.9800
C23 H23C 0.9800
C24 H24 0.9500
C25 H25 1.0000
C25 C26 1.505(6)
C25 C30 1.513(8)
C26 H26A 0.9900
C26 H26B 0.9900
C26 C27 1.529(8)
C27 H27A 0.9900
C27 H27B 0.9900
C27 C28 1.535(10)
C28 H28A 0.9900
C28 H28B 0.9900
C28 C29 1.499(8)
C29 H29A 0.9900
C29 H29B 0.9900
C29 C30 1.514(6)
C30 H30 1.0000
C31 H31A 0.9900
C31 H31B 0.9900

loop_
_geom_hbond_atom_site_label_D
_geom_hbond_atom_site_label_H
_geom_hbond_atom_site_label_A
_geom_hbond_distance_DH
_geom_hbond_distance_HA
_geom_hbond_distance_DA
_geom_hbond_angle_DHA
_geom_hbond_site_symmetry_A
O3 H3A F1 0.85 1.95 2.764(6) 160.5 .
O3 H3B O6 0.85 1.76 2.573(8) 159.6 .
O6 H6A O4 0.85 2.42 3.146(7) 143.5 2_657
